data_7200946
loop_
_publ_author_name
'Song, Zhe'
'Gao, Hongze'
'Li, Guanghua'
'Yu, Yang'
'Shi, Zhan'
'Feng, Shouhua'

_publ_section_title
;
 Influence of noncovalent intermolecular interactions on crystal
 packing: syntheses and crystal structures of three layered
 Zn(ii)/1,2,4-triazole/carboxylate coordination polymers
;
_journal_issue 8
_journal_name_full CrystEngComm
_journal_page_first 1579
_journal_paper_doi 10.1039/b901445d
_journal_volume 11
_journal_year 2009
_chemical_formula_moiety 'C36 H24 Cl4 N12 O8 Zn4'
_chemical_formula_sum 'C36 H24 Cl4 N12 O8 Zn4'
_chemical_formula_weight 1155.95
_chemical_melting_point ?
_chemical_name_systematic
;
?
;
_space_group_IT_number 9
_symmetry_cell_setting monoclinic
_symmetry_space_group_name_Hall 'C -2yc'
_symmetry_space_group_name_H-M 'C 1 c 1'
_atom_sites_solution_hydrogens geom
_atom_sites_solution_primary direct
_atom_sites_solution_secondary difmap
_audit_creation_method SHELXL-97
_cell_angle_alpha 90.00
_cell_angle_beta 92.890(5)
_cell_angle_gamma 90.00
_cell_formula_units_Z 4
_cell_length_a 13.7305(9)
_cell_length_b 13.7537(12)
_cell_length_c 23.967(2)
_cell_measurement_reflns_used 4614
_cell_measurement_temperature 293(2)
_cell_measurement_theta_max 23.34
_cell_measurement_theta_min 2.10
_cell_volume 4520.3(6)
_computing_cell_refinement 'Bruker SMART'
_computing_data_collection 'Bruker SMART'
_computing_data_reduction 'Bruker SAINT'
_computing_molecular_graphics SHELXP-97
_computing_publication_material SHELXTL
_computing_structure_refinement 'SHELXL-97 (Sheldrick, 1997)'
_computing_structure_solution 'SHELXS-97 (Sheldrick, 1990)'
_diffrn_ambient_temperature 293(2)
_diffrn_detector_area_resol_mean 9.00cm
_diffrn_measured_fraction_theta_full 0.997
_diffrn_measured_fraction_theta_max 0.997
_diffrn_measurement_device_type 'CCD area detector'
_diffrn_measurement_method 'phi and omega scans'
_diffrn_radiation_monochromator graphite
_diffrn_radiation_source 'fine-focus sealed tube'
_diffrn_radiation_type MoK\a
_diffrn_radiation_wavelength 0.71073
_diffrn_reflns_av_R_equivalents 0.0548
_diffrn_reflns_av_sigmaI/netI 0.0735
_diffrn_reflns_limit_h_max 15
_diffrn_reflns_limit_h_min -15
_diffrn_reflns_limit_k_max 15
_diffrn_reflns_limit_k_min -13
_diffrn_reflns_limit_l_max 15
_diffrn_reflns_limit_l_min -26
_diffrn_reflns_number 10660
_diffrn_reflns_theta_full 23.34
_diffrn_reflns_theta_max 23.34
_diffrn_reflns_theta_min 2.10
_diffrn_standards_decay_% 0
_diffrn_standards_interval_count 0
_diffrn_standards_interval_time .
_diffrn_standards_number 0
_exptl_absorpt_coefficient_mu 2.396
_exptl_absorpt_correction_T_max 0.8444
_exptl_absorpt_correction_T_min 0.7451
_exptl_absorpt_correction_type empirical
_exptl_absorpt_process_details SADABS
_exptl_crystal_colour colourless
_exptl_crystal_density_diffrn 1.699
_exptl_crystal_density_meas ?
_exptl_crystal_density_method 'not measured'
_exptl_crystal_description block
_exptl_crystal_F_000 2304
_exptl_crystal_size_max 0.12
_exptl_crystal_size_mid 0.09
_exptl_crystal_size_min 0.07
_refine_diff_density_max 1.853
_refine_diff_density_min -1.426
_refine_diff_density_rms 0.141
_refine_ls_abs_structure_details 'Flack H D (1983), Acta Cryst. A39, 876-881'
_refine_ls_abs_structure_Flack 0.00
_refine_ls_extinction_method none
_refine_ls_goodness_of_fit_ref 1.024
_refine_ls_hydrogen_treatment constr
_refine_ls_matrix_type full
_refine_ls_number_parameters 577
_refine_ls_number_reflns 4614
_refine_ls_number_restraints 50
_refine_ls_restrained_S_all 1.026
_refine_ls_R_factor_all 0.0782
_refine_ls_R_factor_gt 0.0608
_refine_ls_shift/su_max 0.003
_refine_ls_shift/su_mean 0.000
_refine_ls_structure_factor_coef Fsqd
_refine_ls_weighting_details 'calc w=1/[\s^2^(Fo^2^)+(0.0847P)^2^+47.3470P] where P=(Fo^2^+2Fc^2^)/3'
_refine_ls_weighting_scheme calc
_refine_ls_wR_factor_gt 0.1487
_refine_ls_wR_factor_ref 0.1621
_reflns_number_gt 3797
_reflns_number_total 4614
_reflns_threshold_expression >2sigma(I)
_cod_data_source_file b901445d.txt
_cod_data_source_block compound3
_cod_depositor_comments
;
The following automatic conversions were performed:

'_chemical_melting_point' value 'not measured' was changed to '?' -
the value is undefined or not given.

Automatic conversion script
Id: cif_fix_values 1646 2011-03-28 12:23:43Z adriana 

The following automatic conversions were performed:

'_exptl_crystal_density_meas' value 'none' was changed to '?' - the
value is perceived as not measured.

Automatic conversion script
Id: cif_fix_values 3008 2015-01-20 13:52:24Z robertas 
;
_cod_original_cell_volume 4520.3(7)
_cod_original_sg_symbol_Hall C-2yc
_cod_original_sg_symbol_H-M cc
_cod_database_code 7200946

loop_
_symmetry_equiv_pos_as_xyz
'x, y, z'
'x, -y, z+1/2'
'x+1/2, y+1/2, z'
'x+1/2, -y+1/2, z+1/2'

loop_
_atom_site_label
_atom_site_type_symbol
_atom_site_fract_x
_atom_site_fract_y
_atom_site_fract_z
_atom_site_U_iso_or_equiv
_atom_site_adp_type
_atom_site_occupancy
_atom_site_symmetry_multiplicity
_atom_site_calc_flag
_atom_site_refinement_flags
_atom_site_disorder_assembly
_atom_site_disorder_group
Zn1 Zn -0.70329(10) 0.14604(11) -0.22289(7) 0.0229(4) Uani 1 1 d . . .
Zn2 Zn -0.90336(9) 0.09347(11) -0.33190(7) 0.0236(4) Uani 1 1 d . . .
Zn3 Zn -0.83350(10) 0.52500(11) -0.33078(7) 0.0242(4) Uani 1 1 d . . .
Zn4 Zn -0.27104(10) 0.21618(11) -0.22164(7) 0.0242(4) Uani 1 1 d . . .
Cl1 Cl -0.6557(5) 0.1886(6) 0.1299(3) 0.092(2) Uani 1 1 d U . .
Cl2 Cl -0.9800(5) 0.0331(6) -0.6840(3) 0.094(2) Uani 1 1 d U . .
Cl3 Cl -0.9408(5) 0.5583(5) -0.6826(2) 0.0793(19) Uani 1 1 d . . .
Cl4 Cl -0.1263(5) 0.2306(5) 0.1274(2) 0.083(2) Uani 1 1 d . . .
O1 O -0.7179(9) 0.1213(11) -0.1438(5) 0.052(3) Uani 1 1 d . . .
O2 O -0.6521(12) 0.2643(12) -0.1475(6) 0.058(4) Uani 1 1 d . . .
O3 O -0.8946(10) 0.1146(11) -0.4126(6) 0.054(3) Uani 1 1 d . . .
O4 O -0.9613(11) -0.0280(10) -0.4054(7) 0.051(4) Uani 1 1 d . . .
O5 O -0.9598(12) 0.4795(10) -0.4072(7) 0.054(4) Uani 1 1 d . . .
O6 O -0.8197(10) 0.5500(11) -0.4095(6) 0.059(4) Uani 1 1 d . . .
O7 O -0.1365(12) 0.2672(11) -0.1530(6) 0.055(4) Uani 1 1 d . . .
O8 O -0.2818(9) 0.1995(10) -0.1409(6) 0.050(3) Uani 1 1 d . . .
N1 N -0.7812(8) 0.2464(9) -0.2644(5) 0.023(3) Uani 1 1 d . . .
N2 N -0.8507(8) 0.2249(8) -0.3064(5) 0.024(3) Uani 1 1 d . . .
N3 N -0.8288(10) 0.3856(9) -0.3063(6) 0.028(3) Uani 1 1 d . . .
N4 N -0.7529(9) 0.0130(8) -0.2510(6) 0.026(3) Uani 1 1 d . . .
N5 N -0.8236(8) -0.0077(9) -0.2926(5) 0.026(3) Uani 1 1 d . . .
N6 N -0.7787(9) -0.1451(8) -0.2502(6) 0.024(3) Uani 1 1 d . . .
N7 N -0.4041(8) 0.1663(9) -0.2476(6) 0.027(3) Uani 1 1 d . . .
N8 N -0.4293(8) 0.1001(8) -0.2909(6) 0.028(3) Uani 1 1 d . . .
N9 N -0.5655(11) 0.1439(9) -0.2478(6) 0.031(4) Uani 1 1 d . . .
N10 N -1.1974(8) 0.0719(9) -0.3037(6) 0.031(3) Uani 1 1 d . . .
N11 N -1.1748(9) 0.1403(8) -0.2646(5) 0.023(3) Uani 1 1 d . . .
N12 N -1.0407(9) 0.0983(9) -0.3049(6) 0.025(3) Uani 1 1 d . . .
C1 C -0.7707(11) 0.3399(11) -0.2654(7) 0.029(4) Uani 1 1 d . . .
H1 H -0.7281 0.3733 -0.2408 0.100 Uiso 1 1 calc . . .
C2 C -0.8752(10) 0.3101(11) -0.3292(8) 0.030(4) Uani 1 1 d . . .
H2 H -0.9212 0.3161 -0.3588 0.100 Uiso 1 1 calc . . .
C3 C -0.7261(10) -0.0702(11) -0.2272(7) 0.029(3) Uani 1 1 d . . .
H3 H -0.6781 -0.0765 -0.1987 0.100 Uiso 1 1 calc . . .
C4 C -0.8390(12) -0.1043(10) -0.2898(7) 0.022(4) Uani 1 1 d . . .
H4 H -0.8849 -0.1382 -0.3121 0.100 Uiso 1 1 calc . . .
C5 C -0.4871(11) 0.1907(11) -0.2232(7) 0.028(3) Uani 1 1 d . . .
H5 H -0.4904 0.2338 -0.1935 0.100 Uiso 1 1 calc . . .
C6 C -0.5289(11) 0.0910(11) -0.2882(7) 0.025(4) Uani 1 1 d . . .
H6 H -0.5668 0.0517 -0.3123 0.100 Uiso 1 1 calc . . .
C7 C -1.1177(11) 0.0527(12) -0.3266(7) 0.031(4) Uani 1 1 d . . .
H7 H -1.1144 0.0096 -0.3564 0.100 Uiso 1 1 calc . . .
C8 C -1.0801(12) 0.1531(11) -0.2649(8) 0.031(4) Uani 1 1 d . . .
H8 H -1.0447 0.1944 -0.2407 0.100 Uiso 1 1 calc . . .
C9 C -0.6650(17) 0.1928(19) 0.0587(10) 0.063(6) Uani 1 1 d . . .
C10 C -0.7157(19) 0.126(2) 0.0317(13) 0.083(8) Uani 1 1 d U . .
H10 H -0.7458 0.0770 0.0516 0.100 Uiso 1 1 calc . . .
C11 C -0.7254(16) 0.1260(17) -0.0279(11) 0.068(6) Uani 1 1 d U . .
H11 H -0.7625 0.0786 -0.0467 0.100 Uiso 1 1 calc . . .
C12 C -0.6792(13) 0.1970(15) -0.0574(10) 0.046(5) Uani 1 1 d . . .
C13 C -0.6195(18) 0.2572(14) -0.0274(8) 0.057(6) Uani 1 1 d . . .
H13 H -0.5831 0.3021 -0.0465 0.100 Uiso 1 1 calc . . .
C14 C -0.6096(17) 0.2557(18) 0.0297(9) 0.061(6) Uani 1 1 d . . .
H14 H -0.5656 0.2971 0.0486 0.100 Uiso 1 1 calc . . .
C15 C -0.6814(11) 0.1985(15) -0.1210(7) 0.032(4) Uani 1 1 d . . .
C16 C -0.965(2) 0.0323(18) -0.6108(10) 0.072(8) Uani 1 1 d . . .
C17 C -0.9035(18) 0.0962(17) -0.5872(9) 0.065(7) Uani 1 1 d . . .
H17 H -0.8668 0.1370 -0.6088 0.100 Uiso 1 1 calc . . .
C18 C -0.8954(14) 0.1003(15) -0.5291(9) 0.052(5) Uani 1 1 d . . .
H18 H -0.8580 0.1489 -0.5116 0.100 Uiso 1 1 calc . . .
C19 C -0.9426(14) 0.0323(13) -0.4967(9) 0.038(5) Uani 1 1 d . . .
C20 C -0.9876(14) -0.0408(15) -0.5217(10) 0.055(5) Uani 1 1 d U . .
H20 H -1.0141 -0.0899 -0.5005 0.100 Uiso 1 1 calc . . .
C21 C -0.9958(18) -0.0453(18) -0.5800(12) 0.077(7) Uani 1 1 d U . .
H21 H -1.0216 -0.1004 -0.5977 0.100 Uiso 1 1 calc . . .
C22 C -0.9322(15) 0.0354(16) -0.4366(9) 0.046(5) Uani 1 1 d . . .
C23 C -0.9275(15) 0.5438(16) -0.6083(10) 0.053(6) Uani 1 1 d . . .
C24 C -0.9873(15) 0.4872(15) -0.5836(8) 0.052(5) Uani 1 1 d . . .
H24 H -1.0344 0.4525 -0.6045 0.100 Uiso 1 1 calc . . .
C25 C -0.9805(13) 0.4787(13) -0.5251(8) 0.039(5) Uani 1 1 d . . .
H25 H -1.0239 0.4401 -0.5064 0.100 Uiso 1 1 calc . . .
C26 C -0.9081(15) 0.5290(13) -0.4966(8) 0.041(5) Uani 1 1 d . . .
C27 C -0.8393(17) 0.5817(17) -0.5247(9) 0.065(6) Uani 1 1 d . . .
H27 H -0.7874 0.6122 -0.5053 0.100 Uiso 1 1 calc . . .
C28 C -0.8504(14) 0.5871(17) -0.5820(7) 0.057(6) Uani 1 1 d . . .
H28 H -0.8051 0.6205 -0.6023 0.100 Uiso 1 1 calc . . .
C29 C -0.8941(14) 0.5187(11) -0.4358(9) 0.040(5) Uani 1 1 d . . .
C30 C -0.1480(15) 0.2300(14) 0.0550(8) 0.044(5) Uani 1 1 d . . .
C31 C -0.0828(17) 0.2802(17) 0.0226(11) 0.072(7) Uani 1 1 d U . .
H31 H -0.0309 0.3135 0.0401 0.100 Uiso 1 1 calc . . .
C32 C -0.0943(17) 0.2811(18) -0.0351(12) 0.073(7) Uani 1 1 d U . .
H32 H -0.0494 0.3114 -0.0572 0.100 Uiso 1 1 calc . . .
C33 C -0.1817(14) 0.2313(12) -0.0600(8) 0.035(4) Uani 1 1 d . . .
C34 C -0.2397(14) 0.1803(14) -0.0257(9) 0.050(5) Uani 1 1 d . . .
H34 H -0.2939 0.1472 -0.0408 0.100 Uiso 1 1 calc . . .
C35 C -0.2186(16) 0.1777(19) 0.0309(12) 0.074(7) Uani 1 1 d . . .
H35 H -0.2553 0.1376 0.0530 0.100 Uiso 1 1 calc . . .
C36 C -0.1947(16) 0.2349(14) -0.1233(8) 0.042(5) Uani 1 1 d . . .

loop_
_atom_site_aniso_label
_atom_site_aniso_U_11
_atom_site_aniso_U_22
_atom_site_aniso_U_33
_atom_site_aniso_U_23
_atom_site_aniso_U_13
_atom_site_aniso_U_12
Zn1 0.0206(8) 0.0233(9) 0.0247(10) -0.0010(7) -0.0014(7) -0.0009(6)
Zn2 0.0196(8) 0.0230(8) 0.0277(10) 0.0001(7) -0.0031(7) -0.0006(7)
Zn3 0.0221(9) 0.0227(9) 0.0276(10) -0.0026(7) 0.0012(8) -0.0001(7)
Zn4 0.0217(8) 0.0219(8) 0.0288(11) -0.0021(7) 0.0004(7) -0.0013(7)
Cl1 0.093(2) 0.095(2) 0.089(2) -0.0015(10) 0.0057(10) -0.0028(10)
Cl2 0.096(2) 0.095(2) 0.090(2) -0.0013(10) 0.0059(10) -0.0041(10)
Cl3 0.108(4) 0.120(5) 0.011(2) -0.015(3) 0.005(2) -0.048(4)
Cl4 0.117(5) 0.122(5) 0.011(2) -0.010(3) 0.009(3) -0.054(4)
O1 0.061(8) 0.069(9) 0.024(7) -0.001(7) -0.006(6) 0.005(7)
O2 0.075(11) 0.068(10) 0.032(9) -0.001(8) 0.015(8) 0.000(8)
O3 0.062(8) 0.065(9) 0.036(8) -0.014(7) 0.004(7) -0.014(7)
O4 0.052(8) 0.058(9) 0.044(9) -0.011(7) 0.005(7) -0.006(6)
O5 0.069(10) 0.050(9) 0.043(9) 0.020(7) -0.012(8) -0.008(7)
O6 0.067(9) 0.084(10) 0.025(8) -0.007(7) -0.001(7) -0.009(8)
O7 0.070(10) 0.062(9) 0.035(9) 0.007(7) 0.013(8) -0.007(7)
O8 0.048(7) 0.064(9) 0.037(8) -0.008(6) -0.003(6) 0.008(6)
N1 0.018(6) 0.021(7) 0.030(8) -0.010(6) 0.000(6) -0.009(5)
N2 0.027(6) 0.027(7) 0.016(7) -0.002(5) -0.018(5) -0.005(5)
N3 0.042(8) 0.015(6) 0.027(8) -0.001(6) 0.001(7) 0.003(6)
N4 0.028(7) 0.015(6) 0.035(8) -0.004(6) 0.003(6) -0.002(5)
N5 0.025(7) 0.033(7) 0.021(7) -0.004(6) 0.005(6) -0.002(5)
N6 0.018(6) 0.024(7) 0.031(8) -0.002(6) -0.002(6) -0.007(5)
N7 0.018(6) 0.025(7) 0.037(8) -0.009(6) 0.009(6) 0.000(5)
N8 0.022(7) 0.022(7) 0.038(9) -0.006(6) -0.010(6) 0.006(5)
N9 0.034(8) 0.031(8) 0.026(9) 0.002(6) -0.011(7) 0.008(5)
N10 0.022(7) 0.030(7) 0.041(9) 0.004(7) -0.001(6) -0.003(5)
N11 0.027(8) 0.019(7) 0.021(8) -0.005(5) -0.011(6) -0.005(5)
N12 0.008(6) 0.033(7) 0.035(9) -0.004(6) 0.008(6) -0.009(5)
C1 0.020(7) 0.031(9) 0.033(11) -0.008(8) -0.013(7) -0.002(6)
C2 0.026(7) 0.021(8) 0.042(10) 0.008(7) -0.005(7) -0.001(6)
C3 0.029(8) 0.029(8) 0.028(9) -0.009(7) -0.005(7) 0.007(6)
C4 0.031(8) 0.018(8) 0.017(9) 0.000(6) 0.002(7) -0.001(6)
C5 0.036(8) 0.024(7) 0.025(9) -0.018(6) -0.005(7) -0.005(6)
C6 0.019(8) 0.033(9) 0.023(10) -0.003(7) 0.003(7) -0.006(6)
C7 0.021(7) 0.038(8) 0.036(10) 0.004(7) 0.015(7) 0.010(6)
C8 0.018(9) 0.026(8) 0.047(12) -0.009(8) -0.001(8) 0.000(6)
C9 0.070(14) 0.082(16) 0.036(13) -0.009(11) 0.005(11) -0.016(13)
C10 0.083(8) 0.083(8) 0.083(8) 0.0000(11) 0.0043(11) -0.0005(11)
C11 0.068(6) 0.068(6) 0.068(6) 0.0000(11) 0.0034(11) -0.0006(11)
C12 0.036(9) 0.058(12) 0.044(13) -0.010(10) 0.005(9) -0.003(9)
C13 0.113(18) 0.029(10) 0.030(12) 0.000(9) 0.005(11) -0.021(10)
C14 0.076(14) 0.068(14) 0.040(13) -0.031(12) -0.001(11) -0.019(12)
C15 0.025(8) 0.059(12) 0.014(9) -0.018(9) 0.008(7) -0.005(8)
C16 0.10(2) 0.082(17) 0.033(13) -0.005(12) 0.029(13) -0.048(14)
C17 0.090(16) 0.087(16) 0.022(11) 0.004(11) 0.023(11) -0.040(13)
C18 0.059(11) 0.064(13) 0.032(11) 0.010(9) 0.005(9) -0.014(9)
C19 0.044(10) 0.040(10) 0.031(12) 0.002(8) 0.005(9) 0.002(8)
C20 0.055(6) 0.055(6) 0.054(6) 0.0001(11) 0.0029(11) -0.0007(11)
C21 0.077(7) 0.077(7) 0.077(7) -0.0001(11) 0.0039(11) -0.0005(11)
C22 0.050(12) 0.060(13) 0.028(11) 0.014(10) 0.005(9) 0.019(9)
C23 0.050(11) 0.065(13) 0.044(14) -0.019(10) -0.002(10) -0.028(10)
C24 0.062(12) 0.061(12) 0.031(12) -0.005(10) -0.007(10) -0.023(10)
C25 0.042(10) 0.049(11) 0.026(10) -0.004(8) -0.002(8) -0.023(8)
C26 0.061(12) 0.044(11) 0.016(10) -0.005(8) 0.001(9) -0.004(8)
C27 0.085(15) 0.079(15) 0.033(11) -0.001(10) 0.007(11) -0.034(12)
C28 0.057(11) 0.102(17) 0.013(9) -0.003(10) 0.010(8) -0.035(11)
C29 0.043(10) 0.026(9) 0.051(13) -0.014(9) 0.010(10) 0.005(7)
C30 0.062(13) 0.055(12) 0.014(10) -0.007(9) 0.002(9) -0.004(9)
C31 0.072(7) 0.072(7) 0.072(7) 0.0002(11) 0.0036(11) -0.0006(11)
C32 0.073(7) 0.073(7) 0.073(7) 0.0000(11) 0.0037(11) -0.0006(11)
C33 0.050(10) 0.030(9) 0.023(10) -0.005(7) -0.003(8) -0.003(7)
C34 0.057(12) 0.050(11) 0.043(13) -0.011(10) -0.015(10) -0.018(10)
C35 0.054(13) 0.087(17) 0.08(2) 0.000(15) 0.007(13) -0.031(12)
C36 0.062(13) 0.040(10) 0.023(11) -0.003(8) -0.027(10) 0.009(9)

loop_
_atom_type_symbol
_atom_type_description
_atom_type_scat_dispersion_real
_atom_type_scat_dispersion_imag
_atom_type_scat_source
C C 0.0033 0.0016 'International Tables Vol C Tables 4.2.6.8 and 6.1.1.4'
H H 0.0000 0.0000 'International Tables Vol C Tables 4.2.6.8 and 6.1.1.4'
N N 0.0061 0.0033 'International Tables Vol C Tables 4.2.6.8 and 6.1.1.4'
O O 0.0106 0.0060 'International Tables Vol C Tables 4.2.6.8 and 6.1.1.4'
Cl Cl 0.1484 0.1585 'International Tables Vol C Tables 4.2.6.8 and 6.1.1.4'
Zn Zn 0.2839 1.4301 'International Tables Vol C Tables 4.2.6.8 and 6.1.1.4'

loop_
_geom_angle_atom_site_label_1
_geom_angle_atom_site_label_2
_geom_angle_atom_site_label_3
_geom_angle
_geom_angle_site_symmetry_1
_geom_angle_site_symmetry_3
_geom_angle_publ_flag
O1 Zn1 N1 122.1(5) . . ?
O1 Zn1 N9 115.5(6) . . ?
N1 Zn1 N9 110.7(5) . . ?
O1 Zn1 N4 96.6(6) . . ?
N1 Zn1 N4 107.1(5) . . ?
N9 Zn1 N4 101.0(5) . . ?
O1 Zn1 C15 29.5(6) . . ?
N1 Zn1 C15 108.6(6) . . ?
N9 Zn1 C15 102.8(5) . . ?
N4 Zn1 C15 126.0(6) . . ?
O3 Zn2 N5 120.9(6) . . ?
O3 Zn2 N12 114.4(6) . . ?
N5 Zn2 N12 111.9(5) . . ?
O3 Zn2 N2 97.3(5) . . ?
N5 Zn2 N2 107.6(5) . . ?
N12 Zn2 N2 101.4(5) . . ?
O6 Zn3 N8 118.9(6) . 3_455 ?
O6 Zn3 N3 116.8(6) . . ?
N8 Zn3 N3 112.0(5) 3_455 . ?
O6 Zn3 N10 96.9(6) . 3 ?
N8 Zn3 N10 107.7(5) 3_455 3 ?
N3 Zn3 N10 101.1(5) . 3 ?
O8 Zn4 N11 122.0(5) . 1_655 ?
O8 Zn4 N7 98.7(5) . . ?
N11 Zn4 N7 105.9(5) 1_655 . ?
O8 Zn4 N6 116.0(6) . 3 ?
N11 Zn4 N6 109.9(5) 1_655 3 ?
N7 Zn4 N6 100.6(5) . 3 ?
O8 Zn4 C36 31.3(6) . . ?
N11 Zn4 C36 106.1(6) 1_655 . ?
N7 Zn4 C36 130.1(7) . . ?
N6 Zn4 C36 103.3(6) 3 . ?
C15 O1 Zn1 102.3(12) . . ?
C22 O3 Zn2 105.3(12) . . ?
C29 O6 Zn3 108.2(13) . . ?
C36 O8 Zn4 99.1(12) . . ?
C1 N1 N2 105.8(13) . . ?
C1 N1 Zn1 130.0(10) . . ?
N2 N1 Zn1 123.4(9) . . ?
C2 N2 N1 105.2(11) . . ?
C2 N2 Zn2 125.6(10) . . ?
N1 N2 Zn2 129.2(9) . . ?
C2 N3 C1 100.7(13) . . ?
C2 N3 Zn3 128.5(11) . . ?
C1 N3 Zn3 130.5(10) . . ?
C3 N4 N5 107.5(12) . . ?
C3 N4 Zn1 123.3(11) . . ?
N5 N4 Zn1 128.9(9) . . ?
C4 N5 N4 105.9(13) . . ?
C4 N5 Zn2 129.2(11) . . ?
N4 N5 Zn2 123.3(9) . . ?
C4 N6 C3 105.4(12) . . ?
C4 N6 Zn4 130.4(8) . 3_445 ?
C3 N6 Zn4 123.9(11) . 3_445 ?
C5 N7 N8 107.2(11) . . ?
C5 N7 Zn4 123.6(10) . . ?
N8 N7 Zn4 129.1(9) . . ?
C6 N8 N7 103.4(12) . . ?
C6 N8 Zn3 131.9(10) . 3_545 ?
N7 N8 Zn3 123.6(8) . 3_545 ?
C6 N9 C5 104.7(12) . . ?
C6 N9 Zn1 128.3(10) . . ?
C5 N9 Zn1 126.8(11) . . ?
C7 N10 N11 105.7(12) . . ?
C7 N10 Zn3 125.8(12) . 3_445 ?
N11 N10 Zn3 127.7(10) . 3_445 ?
C8 N11 N10 106.4(13) . . ?
C8 N11 Zn4 127.6(10) . 1_455 ?
N10 N11 Zn4 125.6(9) . 1_455 ?
C7 N12 C8 101.8(12) . . ?
C7 N12 Zn2 127.0(11) . . ?
C8 N12 Zn2 131.0(10) . . ?
N1 C1 N3 113.7(13) . . ?
N1 C1 H1 123.1 . . ?
N3 C1 H1 123.1 . . ?
N3 C2 N2 114.5(14) . . ?
N3 C2 H2 122.7 . . ?
N2 C2 H2 122.7 . . ?
N4 C3 N6 110.5(13) . . ?
N4 C3 H3 124.7 . . ?
N6 C3 H3 124.7 . . ?
N5 C4 N6 110.6(12) . . ?
N5 C4 H4 124.7 . . ?
N6 C4 H4 124.7 . . ?
N7 C5 N9 111.3(13) . . ?
N7 C5 H5 124.4 . . ?
N9 C5 H5 124.4 . . ?
N9 C6 N8 113.4(13) . . ?
N9 C6 H6 123.3 . . ?
N8 C6 H6 123.3 . . ?
N10 C7 N12 114.8(15) . . ?
N10 C7 H7 122.6 . . ?
N12 C7 H7 122.6 . . ?
N11 C8 N12 111.0(14) . . ?
N11 C8 H8 124.5 . . ?
N12 C8 H8 124.5 . . ?
C10 C9 C14 119(2) . . ?
C10 C9 Cl1 119(2) . . ?
C14 C9 Cl1 121.1(18) . . ?
C9 C10 C11 121(3) . . ?
C9 C10 H10 119.6 . . ?
C11 C10 H10 119.6 . . ?
C12 C11 C10 120(2) . . ?
C12 C11 H11 120.2 . . ?
C10 C11 H11 120.2 . . ?
C13 C12 C11 116(2) . . ?
C13 C12 C15 120.4(18) . . ?
C11 C12 C15 122.4(19) . . ?
C12 C13 C14 123(2) . . ?
C12 C13 H13 118.3 . . ?
C14 C13 H13 118.3 . . ?
C9 C14 C13 119(2) . . ?
C9 C14 H14 120.4 . . ?
C13 C14 H14 120.4 . . ?
O2 C15 O1 122.5(17) . . ?
O2 C15 C12 123.8(17) . . ?
O1 C15 C12 113.7(17) . . ?
O2 C15 Zn1 74.3(11) . . ?
O1 C15 Zn1 48.2(8) . . ?
C12 C15 Zn1 161.8(14) . . ?
C17 C16 C21 119(2) . . ?
C17 C16 Cl2 117.4(16) . . ?
C21 C16 Cl2 121(2) . . ?
C16 C17 C18 118.1(19) . . ?
C16 C17 H17 120.9 . . ?
C18 C17 H17 120.9 . . ?
C17 C18 C19 120.9(19) . . ?
C17 C18 H18 119.6 . . ?
C19 C18 H18 119.6 . . ?
C20 C19 C18 119(2) . . ?
C20 C19 C22 120.0(19) . . ?
C18 C19 C22 120.7(19) . . ?
C19 C20 C21 120(2) . . ?
C19 C20 H20 119.9 . . ?
C21 C20 H20 119.9 . . ?
C16 C21 C20 119(2) . . ?
C16 C21 H21 120.3 . . ?
C20 C21 H21 120.3 . . ?
O4 C22 O3 117(2) . . ?
O4 C22 C19 125(2) . . ?
O3 C22 C19 118.4(18) . . ?
C24 C23 C28 124(2) . . ?
C24 C23 Cl3 119.0(15) . . ?
C28 C23 Cl3 117.1(15) . . ?
C23 C24 C25 119.5(17) . . ?
C23 C24 H24 120.2 . . ?
C25 C24 H24 120.2 . . ?
C26 C25 C24 117.9(17) . . ?
C26 C25 H25 121.1 . . ?
C24 C25 H25 121.1 . . ?
C25 C26 C27 121.1(18) . . ?
C25 C26 C29 120.3(17) . . ?
C27 C26 C29 118.2(18) . . ?
C28 C27 C26 117.9(18) . . ?
C28 C27 H27 121.1 . . ?
C26 C27 H27 121.1 . . ?
C23 C28 C27 119.3(18) . . ?
C23 C28 H28 120.4 . . ?
C27 C28 H28 120.4 . . ?
O6 C29 O5 117(2) . . ?
O6 C29 C26 122.1(18) . . ?
O5 C29 C26 120.8(18) . . ?
C35 C30 C31 120(2) . . ?
C35 C30 Cl4 121.5(18) . . ?
C31 C30 Cl4 117.9(17) . . ?
C32 C31 C30 121(2) . . ?
C32 C31 H31 119.5 . . ?
C30 C31 H31 119.5 . . ?
C31 C32 C33 117(2) . . ?
C31 C32 H32 121.7 . . ?
C33 C32 H32 121.7 . . ?
C34 C33 C32 118.7(19) . . ?
C34 C33 C36 125.1(18) . . ?
C32 C33 C36 116.0(19) . . ?
C33 C34 C35 120.5(17) . . ?
C33 C34 H34 119.8 . . ?
C35 C34 H34 119.8 . . ?
C30 C35 C34 122(2) . . ?
C30 C35 H35 118.9 . . ?
C34 C35 H35 118.9 . . ?
O7 C36 O8 124.5(18) . . ?
O7 C36 C33 124.4(19) . . ?
O8 C36 C33 111.1(19) . . ?
O7 C36 Zn4 74.9(12) . . ?
O8 C36 Zn4 49.6(9) . . ?
C33 C36 Zn4 160.7(16) . . ?

loop_
_geom_bond_atom_site_label_1
_geom_bond_atom_site_label_2
_geom_bond_distance
_geom_bond_site_symmetry_2
_geom_bond_publ_flag
Zn1 O1 1.947(13) . ?
Zn1 N1 1.983(13) . ?
Zn1 N9 2.012(15) . ?
Zn1 N4 2.054(11) . ?
Zn1 C15 2.551(16) . ?
Zn2 O3 1.966(14) . ?
Zn2 N5 1.980(13) . ?
Zn2 N12 2.026(13) . ?
Zn2 N2 2.030(11) . ?
Zn3 O6 1.938(14) . ?
Zn3 N8 1.959(13) 3_455 ?
Zn3 N3 2.005(12) . ?
Zn3 N10 2.051(11) 3 ?
Zn4 O8 1.962(14) . ?
Zn4 N11 2.009(13) 1_655 ?
Zn4 N7 2.019(11) . ?
Zn4 N6 2.029(12) 3 ?
Zn4 C36 2.545(18) . ?
Cl1 C9 1.71(3) . ?
Cl2 C16 1.75(2) . ?
Cl3 C23 1.79(2) . ?
Cl4 C30 1.746(19) . ?
O1 C15 1.28(2) . ?
O2 C15 1.19(2) . ?
O3 C22 1.32(3) . ?
O4 C22 1.23(2) . ?
O5 C29 1.28(2) . ?
O6 C29 1.25(2) . ?
O7 C36 1.18(3) . ?
O8 C36 1.34(2) . ?
N1 C1 1.29(2) . ?
N1 N2 1.382(16) . ?
N2 C2 1.329(19) . ?
N3 C2 1.32(2) . ?
N3 C1 1.384(19) . ?
N4 C3 1.32(2) . ?
N4 N5 1.386(17) . ?
N5 C4 1.348(19) . ?
N6 C4 1.348(17) . ?
N6 C3 1.359(19) . ?
N6 Zn4 2.029(12) 3_445 ?
N7 C5 1.350(19) . ?
N7 N8 1.412(17) . ?
N8 C6 1.38(2) . ?
N8 Zn3 1.959(13) 3_545 ?
N9 C6 1.331(19) . ?
N9 C5 1.36(2) . ?
N10 C7 1.277(19) . ?
N10 N11 1.352(17) . ?
N10 Zn3 2.051(11) 3_445 ?
N11 C8 1.31(2) . ?
N11 Zn4 2.009(13) 1_455 ?
N12 C7 1.31(2) . ?
N12 C8 1.35(2) . ?
C1 H1 0.9300 . ?
C2 H2 0.9300 . ?
C3 H3 0.9300 . ?
C4 H4 0.9300 . ?
C5 H5 0.9300 . ?
C6 H6 0.9300 . ?
C7 H7 0.9300 . ?
C8 H8 0.9300 . ?
C9 C10 1.31(3) . ?
C9 C14 1.36(3) . ?
C10 C11 1.43(4) . ?
C10 H10 0.9300 . ?
C11 C12 1.38(3) . ?
C11 H11 0.9300 . ?
C12 C13 1.35(3) . ?
C12 C15 1.52(3) . ?
C13 C14 1.37(3) . ?
C13 H13 0.9300 . ?
C14 H14 0.9300 . ?
C16 C17 1.33(3) . ?
C16 C21 1.38(3) . ?
C17 C18 1.39(3) . ?
C17 H17 0.9300 . ?
C18 C19 1.40(3) . ?
C18 H18 0.9300 . ?
C19 C20 1.31(3) . ?
C19 C22 1.44(3) . ?
C20 C21 1.40(4) . ?
C20 H20 0.9300 . ?
C21 H21 0.9300 . ?
C23 C24 1.30(3) . ?
C23 C28 1.34(3) . ?
C24 C25 1.41(3) . ?
C24 H24 0.9300 . ?
C25 C26 1.36(3) . ?
C25 H25 0.9300 . ?
C26 C27 1.39(3) . ?
C26 C29 1.47(3) . ?
C27 C28 1.38(3) . ?
C27 H27 0.9300 . ?
C28 H28 0.9300 . ?
C30 C35 1.32(3) . ?
C30 C31 1.40(3) . ?
C31 C32 1.39(3) . ?
C31 H31 0.9300 . ?
C32 C33 1.48(3) . ?
C32 H32 0.9300 . ?
C33 C34 1.37(3) . ?
C33 C36 1.52(3) . ?
C34 C35 1.37(3) . ?
C34 H34 0.9300 . ?
C35 H35 0.9300 . ?
